data_9001626
loop_
_publ_author_name
'Konnert, J. A.'
'Evans, H. T.'
'McGee, J. J.'
'Ericksen, G. E.'

_publ_section_title
;
 Mineralogical studies of the nitrate deposits of Chile: VII. Two saline
 minerals with the composition K6(Na,K)4Na6Mg10(XO4)12(IO3)12.12H2O:
 Fuenzalidaite (X=S) and carlosruizite (X=Se)
;
_journal_name_full 'American Mineralogist'
_journal_page_first 1003
_journal_page_last 1008
_journal_volume 79
_journal_year 1994
_chemical_formula_sum 'H12 I6 K3.64 Mg5 Na4.36 O48 Se6'
_chemical_name_mineral Carlosruizite
_space_group_IT_number 165
_symmetry_space_group_name_Hall '-P 3 2"c'
_symmetry_space_group_name_H-M 'P -3 c 1'
_cell_angle_alpha 90
_cell_angle_beta 90
_cell_angle_gamma 120
_cell_formula_units_Z 2
_cell_length_a 9.5901
_cell_length_b 9.5901
_cell_length_c 27.56
_cell_volume 2195.109
_database_code_amcsd 0001678
_exptl_crystal_density_diffrn 3.600
_cod_original_formula_sum 'I6 O48 Se6 K3.64 Na4.36 Mg5 H12'
_cod_database_code 9001626

loop_
_space_group_symop_operation_xyz
x,y,z
-y,-x,1/2+z
y,-x+y,-z
-x,-x+y,1/2-z
-x+y,-x,z
-x+y,y,1/2+z
-x,-y,-z
y,x,1/2-z
-y,x-y,z
x,x-y,1/2+z
x-y,x,-z
x-y,-y,1/2-z

loop_
_atom_site_label
_atom_site_fract_x
_atom_site_fract_y
_atom_site_fract_z
_atom_site_occupancy
_atom_site_U_iso_or_equiv
_atom_site_type_symbol
_atom_site_attached_hydrogens
I 0.39110 0.21990 0.45600 1.00000 0.01100 I 0
O1 0.20100 0.03900 0.45850 1.00000 0.01000 O 0
O2 0.48900 0.16800 0.40970 1.00000 0.01690 O 0
O3 0.48200 0.17400 0.50600 1.00000 0.01960 O 0
Se 0.31880 0.29920 0.32430 1.00000 0.01210 Se 0
O4 0.28600 0.42700 0.29750 1.00000 0.01960 O 0
O5 0.22300 0.12600 0.30310 1.00000 0.01210 O 0
O6 0.50700 0.36500 0.32040 1.00000 0.01960 O 0
O7 0.27400 0.29400 0.38010 1.00000 0.01960 O 0
K1 0.38340 0.00000 0.25000 1.00000 0.02890 K 0
Na 0.00000 0.00000 0.12120 0.68000 0.02250 Na 0
K 0.00000 0.00000 0.12120 0.32000 0.02250 K 0
Na1 0.33333 0.66667 0.33380 1.00000 0.02250 Na 0
Na2 0.00000 0.00000 0.25000 1.00000 0.01210 Na 0
Mg1 0.33333 0.66667 0.13910 1.00000 0.01440 Mg 0
Mg2 0.33333 0.66667 0.44800 1.00000 0.01440 Mg 0
Mg3 0.00000 0.00000 0.00000 1.00000 0.01690 Mg 0
Wat8 0.66200 0.49700 0.09870 1.00000 0.01960 O 2

loop_
_cod_changelog_entry_id
_cod_changelog_entry_author
_cod_changelog_entry_date
_cod_changelog_entry_text
1
;cod-tools version 3.8.0
Id: cif_guess_AMCSD_atom_types 9574 2023-05-10 09:00:05Z saulius
;
2023-05-10T18:47:35+03:00
;Derived atom types and hydrogen counts
from atom names that follow the AMCSD naming convention
(Wat == water, O-H == hydroxyl).
;

loop_
_cod_related_entry_id
_cod_related_entry_database
_cod_related_entry_code
1 AMCSD 0001678
